data_4022037
loop_
_publ_author_name
'Chung-Chieh Lee'
'Man-kit Leung'
'Gene-Hsiang Lee'
'Yi-Hung Liu'
'Shie-Ming Peng'

_publ_section_title
;
 Revisit of the Dessy-White Intramolecular
 Acetylene-Acetylene [2 + 2] Cycloadditions
;
_journal_name_full 'Journal of Organic Chemistry'
_journal_page_first 8417
_journal_page_last 8423
_journal_paper_doi 10.1021/jo061334v
_journal_volume 71
_journal_year 2006
_chemical_formula_sum 'C60 H42 O4'
_chemical_formula_weight 826.94
_chemical_name_systematic
; 
 ? 
;
_space_group_IT_number 2
_symmetry_cell_setting triclinic
_symmetry_space_group_name_Hall '-P 1'
_symmetry_space_group_name_H-M 'P -1'
_atom_sites_solution_hydrogens geom
_atom_sites_solution_primary direct
_atom_sites_solution_secondary difmap
_audit_creation_method SHELXL-97
_cell_angle_alpha 94.876(3)
_cell_angle_beta 100.979(2)
_cell_angle_gamma 91.852(3)
_cell_formula_units_Z 2
_cell_length_a 11.6082(6)
_cell_length_b 11.9869(5)
_cell_length_c 16.3251(8)
_cell_measurement_temperature 295(2)
_cell_volume 2219.20(18)
_computing_structure_refinement 'SHELXL-97 (Sheldrick, 1997)'
_computing_structure_solution 'SHELXS-97 (Sheldrick, 1990)'
_diffrn_ambient_temperature 295(2)
_diffrn_measured_fraction_theta_full 0.994
_diffrn_measured_fraction_theta_max 0.994
_diffrn_radiation_monochromator graphite
_diffrn_radiation_source 'fine-focus sealed tube'
_diffrn_radiation_type MoK\a
_diffrn_radiation_wavelength 0.71073
_diffrn_reflns_av_R_equivalents 0.0701
_diffrn_reflns_av_sigmaI/netI 0.1029
_diffrn_reflns_limit_h_max 13
_diffrn_reflns_limit_h_min -13
_diffrn_reflns_limit_k_max 14
_diffrn_reflns_limit_k_min -14
_diffrn_reflns_limit_l_max 19
_diffrn_reflns_limit_l_min -19
_diffrn_reflns_number 13562
_diffrn_reflns_theta_full 25.03
_diffrn_reflns_theta_max 25.03
_diffrn_reflns_theta_min 2.39
_exptl_absorpt_coefficient_mu 0.076
_exptl_crystal_density_diffrn 1.238
_exptl_crystal_density_method 'not measured'
_exptl_crystal_F_000 868
_refine_diff_density_max 0.280
_refine_diff_density_min -0.172
_refine_diff_density_rms 0.041
_refine_ls_extinction_coef 0.0040(11)
_refine_ls_extinction_expression Fc^*^=kFc[1+0.001xFc^2^\l^3^/sin(2\q)]^-1/4^
_refine_ls_extinction_method SHELXL
_refine_ls_goodness_of_fit_ref 1.021
_refine_ls_hydrogen_treatment mixed
_refine_ls_matrix_type full
_refine_ls_number_parameters 578
_refine_ls_number_reflns 7792
_refine_ls_number_restraints 0
_refine_ls_restrained_S_all 1.021
_refine_ls_R_factor_all 0.1549
_refine_ls_R_factor_gt 0.0666
_refine_ls_shift/su_max 0.000
_refine_ls_shift/su_mean 0.000
_refine_ls_structure_factor_coef Fsqd
_refine_ls_weighting_details 'calc w=1/[\s^2^(Fo^2^)+(0.0719P)^2^+0.2840P] where P=(Fo^2^+2Fc^2^)/3'
_refine_ls_weighting_scheme calc
_refine_ls_wR_factor_gt 0.1408
_refine_ls_wR_factor_ref 0.1830
_reflns_number_gt 3848
_reflns_number_total 7792
_reflns_threshold_expression >2sigma(I)
_cod_data_source_file jo061334vsi20060628_063858.cif
_cod_database_code 4022037

loop_
_symmetry_equiv_pos_as_xyz
'x, y, z'
'-x, -y, -z'

loop_
_atom_site_label
_atom_site_type_symbol
_atom_site_fract_x
_atom_site_fract_y
_atom_site_fract_z
_atom_site_U_iso_or_equiv
_atom_site_adp_type
_atom_site_occupancy
_atom_site_symmetry_multiplicity
_atom_site_calc_flag
_atom_site_refinement_flags
O1 O 0.6895(3) 0.7035(2) 0.2809(2) 0.0826(9) Uani 1 1 d .
O2 O 0.8080(2) 0.7170(2) 0.40578(18) 0.0743(8) Uani 1 1 d .
O3 O 0.2258(3) -0.0501(2) 0.46307(19) 0.0814(9) Uani 1 1 d .
O4 O 0.3358(2) -0.0225(2) 0.59109(17) 0.0718(8) Uani 1 1 d .
C1 C 0.6607(3) 0.5726(3) 0.3770(2) 0.0474(9) Uani 1 1 d .
C2 C 0.5803(3) 0.5059(3) 0.3195(2) 0.0466(9) Uani 1 1 d .
H2A H 0.5605 0.5257 0.2649 0.056 Uiso 1 1 calc R
C3 C 0.5269(3) 0.4084(3) 0.3409(2) 0.0434(8) Uani 1 1 d .
C4 C 0.4450(3) 0.3373(3) 0.2782(2) 0.0411(8) Uani 1 1 d .
C5 C 0.3895(3) 0.2464(3) 0.3013(2) 0.0419(8) Uani 1 1 d .
C6 C 0.4109(3) 0.2192(3) 0.3875(2) 0.0425(8) Uani 1 1 d .
C7 C 0.3495(3) 0.1287(3) 0.4122(2) 0.0459(9) Uani 1 1 d .
H7A H 0.2909 0.0888 0.3728 0.055 Uiso 1 1 calc R
C8 C 0.3731(3) 0.0973(3) 0.4923(2) 0.0469(9) Uani 1 1 d .
C9 C 0.4599(3) 0.1586(3) 0.5515(2) 0.0521(9) Uani 1 1 d .
H9A H 0.4778 0.1375 0.6059 0.062 Uiso 1 1 calc R
C10 C 0.5189(3) 0.2493(3) 0.5306(2) 0.0505(9) Uani 1 1 d .
H10A H 0.5759 0.2893 0.5712 0.061 Uiso 1 1 calc R
C11 C 0.4953(3) 0.2831(3) 0.4489(2) 0.0417(8) Uani 1 1 d .
C12 C 0.5536(3) 0.3814(3) 0.4247(2) 0.0425(8) Uani 1 1 d .
C13 C 0.6343(3) 0.4524(3) 0.4824(2) 0.0480(9) Uani 1 1 d .
H13A H 0.6518 0.4358 0.5379 0.058 Uiso 1 1 calc R
C14 C 0.6881(3) 0.5447(3) 0.4603(2) 0.0509(9) Uani 1 1 d .
H14A H 0.7426 0.5889 0.4999 0.061 Uiso 1 1 calc R
C15 C 0.7183(4) 0.6704(3) 0.3486(3) 0.0560(10) Uani 1 1 d .
C16 C 0.8730(4) 0.8092(4) 0.3815(3) 0.0911(15) Uani 1 1 d .
H16A H 0.9352 0.8363 0.4272 0.137 Uiso 1 1 calc R
H16B H 0.8213 0.8685 0.3673 0.137 Uiso 1 1 calc R
H16C H 0.9058 0.7842 0.3338 0.137 Uiso 1 1 calc R
C17 C 0.3033(4) 0.0011(3) 0.5123(3) 0.0569(10) Uani 1 1 d .
C18 C 0.2707(4) -0.1140(4) 0.6165(3) 0.0946(16) Uani 1 1 d .
H18A H 0.3012 -0.1239 0.6742 0.142 Uiso 1 1 calc R
H18B H 0.2785 -0.1816 0.5823 0.142 Uiso 1 1 calc R
H18C H 0.1893 -0.0974 0.6098 0.142 Uiso 1 1 calc R
C19 C 0.4231(3) 0.3572(2) 0.1882(2) 0.0429(8) Uani 1 1 d .
C20 C 0.3107(3) 0.3723(2) 0.1512(2) 0.0397(8) Uani 1 1 d .
C21 C 0.2247(3) 0.4015(3) 0.2075(2) 0.0435(8) Uani 1 1 d .
C22 C 0.1618(3) 0.3178(3) 0.2320(2) 0.0421(8) Uani 1 1 d .
C23 C 0.1932(3) 0.1987(3) 0.2130(2) 0.0426(8) Uani 1 1 d .
C24 C 0.3048(3) 0.1708(3) 0.2372(2) 0.0428(8) Uani 1 1 d .
C25 C 0.5257(3) 0.3437(3) 0.1461(2) 0.0423(8) Uani 1 1 d .
C26 C 0.5936(3) 0.2504(3) 0.1577(2) 0.0533(9) Uani 1 1 d .
H26A H 0.5739 0.1968 0.1914 0.064 Uiso 1 1 calc R
C27 C 0.6893(3) 0.2363(3) 0.1202(3) 0.0634(11) Uani 1 1 d .
H27A H 0.7343 0.1740 0.1287 0.076 Uiso 1 1 calc R
C28 C 0.7176(4) 0.3149(3) 0.0701(3) 0.0653(11) Uani 1 1 d .
H28A H 0.7812 0.3049 0.0436 0.078 Uiso 1 1 calc R
C29 C 0.6535(3) 0.4075(3) 0.0590(2) 0.0614(11) Uani 1 1 d .
H29A H 0.6740 0.4608 0.0254 0.074 Uiso 1 1 calc R
C30 C 0.5583(3) 0.4228(3) 0.0972(2) 0.0528(9) Uani 1 1 d .
H30A H 0.5158 0.4869 0.0899 0.063 Uiso 1 1 calc R
C31 C 0.2608(3) 0.3609(3) 0.0597(2) 0.0447(9) Uani 1 1 d .
C32 C 0.3147(3) 0.3028(3) 0.0004(2) 0.0525(9) Uani 1 1 d .
H32A H 0.3857 0.2702 0.0183 0.063 Uiso 1 1 calc R
C33 C 0.2656(4) 0.2924(3) -0.0836(3) 0.0637(11) Uani 1 1 d .
H33A H 0.3046 0.2549 -0.1216 0.076 Uiso 1 1 calc R
C34 C 0.1591(4) 0.3372(3) -0.1119(3) 0.0660(11) Uani 1 1 d .
H34A H 0.1275 0.3322 -0.1689 0.079 Uiso 1 1 calc R
C35 C 0.1007(4) 0.3887(3) -0.0558(3) 0.0656(11) Uani 1 1 d .
H35A H 0.0269 0.4156 -0.0743 0.079 Uiso 1 1 calc R
C36 C 0.1511(3) 0.4014(3) 0.0294(2) 0.0576(10) Uani 1 1 d .
H36A H 0.1105 0.4378 0.0669 0.069 Uiso 1 1 calc R
C37 C 0.2194(3) 0.5237(3) 0.2329(2) 0.0473(9) Uani 1 1 d .
C38 C 0.2501(4) 0.6053(3) 0.1845(3) 0.0700(12) Uani 1 1 d .
H38A H 0.2747 0.5834 0.1348 0.084 Uiso 1 1 calc R
C39 C 0.2451(5) 0.7183(3) 0.2082(3) 0.0894(16) Uani 1 1 d .
H39A H 0.2636 0.7714 0.1738 0.107 Uiso 1 1 calc R
C40 C 0.2127(5) 0.7519(4) 0.2826(4) 0.0902(16) Uani 1 1 d .
H40A H 0.2093 0.8278 0.2989 0.108 Uiso 1 1 calc R
C41 C 0.1856(4) 0.6741(3) 0.3323(3) 0.0706(12) Uani 1 1 d .
H41A H 0.1649 0.6969 0.3833 0.085 Uiso 1 1 calc R
C42 C 0.1886(3) 0.5616(3) 0.3080(2) 0.0552(10) Uani 1 1 d .
H42A H 0.1693 0.5095 0.3429 0.066 Uiso 1 1 calc R
C43 C 0.0612(3) 0.3326(3) 0.2755(2) 0.0471(9) Uani 1 1 d .
C44 C -0.0349(3) 0.3908(3) 0.2429(3) 0.0611(10) Uani 1 1 d .
H44A H -0.0380 0.4192 0.1913 0.073 Uiso 1 1 calc R
C45 C -0.1252(4) 0.4079(4) 0.2838(3) 0.0738(12) Uani 1 1 d .
H45A H -0.1898 0.4461 0.2601 0.089 Uiso 1 1 calc R
C46 C -0.1198(4) 0.3682(4) 0.3599(3) 0.0812(14) Uani 1 1 d .
H46A H -0.1808 0.3809 0.3885 0.097 Uiso 1 1 calc R
C47 C -0.0270(4) 0.3104(4) 0.3950(3) 0.0809(13) Uani 1 1 d .
H47A H -0.0248 0.2843 0.4473 0.097 Uiso 1 1 calc R
C48 C 0.0645(4) 0.2906(3) 0.3526(3) 0.0641(11) Uani 1 1 d .
H48A H 0.1273 0.2495 0.3756 0.077 Uiso 1 1 calc R
C49 C 0.0957(3) 0.1201(3) 0.1691(2) 0.0448(8) Uani 1 1 d .
C50 C 0.0169(3) 0.1470(3) 0.1000(2) 0.0549(10) Uani 1 1 d .
H50A H 0.0270 0.2153 0.0786 0.066 Uiso 1 1 calc R
C51 C -0.0764(3) 0.0751(3) 0.0621(3) 0.0653(11) Uani 1 1 d .
H51A H -0.1268 0.0943 0.0145 0.078 Uiso 1 1 calc R
C52 C -0.0954(4) -0.0236(4) 0.0936(3) 0.0749(13) Uani 1 1 d .
H52A H -0.1592 -0.0716 0.0684 0.090 Uiso 1 1 calc R
C53 C -0.0194(4) -0.0514(4) 0.1631(3) 0.0888(16) Uani 1 1 d .
H53A H -0.0317 -0.1188 0.1852 0.107 Uiso 1 1 calc R
C54 C 0.0750(4) 0.0197(3) 0.2005(3) 0.0709(12) Uani 1 1 d .
H54A H 0.1257 -0.0003 0.2477 0.085 Uiso 1 1 calc R
C55 C 0.3561(3) 0.0696(3) 0.2001(2) 0.0440(8) Uani 1 1 d .
C56 C 0.4405(3) 0.0082(3) 0.2448(2) 0.0579(10) Uani 1 1 d .
H56A H 0.4608 0.0232 0.3027 0.069 Uiso 1 1 calc R
C57 C 0.4954(4) -0.0748(3) 0.2055(3) 0.0744(13) Uani 1 1 d .
H57A H 0.5521 -0.1153 0.2367 0.089 Uiso 1 1 calc R
C58 C 0.4656(4) -0.0980(3) 0.1189(3) 0.0790(13) Uani 1 1 d .
H58A H 0.5012 -0.1547 0.0919 0.095 Uiso 1 1 calc R
C59 C 0.3829(3) -0.0357(3) 0.0739(3) 0.0675(12) Uani 1 1 d .
H59A H 0.3643 -0.0485 0.0158 0.081 Uiso 1 1 calc R
C60 C 0.3279(3) 0.0450(3) 0.1144(2) 0.0561(10) Uani 1 1 d .
H60A H 0.2700 0.0843 0.0832 0.067 Uiso 1 1 calc R

loop_
_atom_site_aniso_label
_atom_site_aniso_U_11
_atom_site_aniso_U_22
_atom_site_aniso_U_33
_atom_site_aniso_U_23
_atom_site_aniso_U_13
_atom_site_aniso_U_12
O1 0.111(3) 0.0699(19) 0.064(2) 0.0154(16) 0.0093(19) -0.0218(17)
O2 0.0738(19) 0.0624(17) 0.079(2) 0.0054(14) 0.0015(17) -0.0210(15)
O3 0.093(2) 0.080(2) 0.066(2) 0.0174(16) 0.0037(18) -0.0284(18)
O4 0.0756(19) 0.0829(19) 0.0581(19) 0.0337(15) 0.0064(15) -0.0112(15)
C1 0.053(2) 0.0419(19) 0.048(2) -0.0017(16) 0.0119(19) 0.0030(16)
C2 0.047(2) 0.049(2) 0.043(2) 0.0025(16) 0.0061(18) 0.0059(17)
C3 0.045(2) 0.0431(19) 0.041(2) 0.0035(15) 0.0059(17) 0.0016(16)
C4 0.0400(19) 0.0431(18) 0.040(2) 0.0052(15) 0.0050(16) 0.0061(15)
C5 0.045(2) 0.0425(18) 0.037(2) 0.0029(15) 0.0058(16) 0.0052(16)
C6 0.046(2) 0.0427(18) 0.039(2) 0.0044(15) 0.0078(17) 0.0049(16)
C7 0.049(2) 0.0444(19) 0.043(2) 0.0054(16) 0.0062(18) 0.0030(16)
C8 0.051(2) 0.049(2) 0.043(2) 0.0109(16) 0.0112(18) 0.0096(17)
C9 0.063(2) 0.056(2) 0.039(2) 0.0098(17) 0.0102(19) 0.0047(19)
C10 0.058(2) 0.056(2) 0.035(2) 0.0050(17) 0.0021(18) 0.0024(18)
C11 0.044(2) 0.0438(18) 0.036(2) 0.0004(15) 0.0049(16) 0.0054(15)
C12 0.044(2) 0.0431(19) 0.040(2) -0.0001(15) 0.0094(17) 0.0065(15)
C13 0.055(2) 0.051(2) 0.035(2) 0.0006(16) 0.0037(18) 0.0030(17)
C14 0.053(2) 0.049(2) 0.047(2) -0.0062(17) 0.0056(19) -0.0021(17)
C15 0.069(3) 0.043(2) 0.056(3) -0.0018(19) 0.016(2) 0.0019(19)
C16 0.089(3) 0.071(3) 0.109(4) 0.009(3) 0.015(3) -0.030(3)
C17 0.063(3) 0.056(2) 0.053(3) 0.014(2) 0.010(2) 0.001(2)
C18 0.100(4) 0.098(3) 0.096(4) 0.056(3) 0.026(3) -0.013(3)
C19 0.047(2) 0.0389(18) 0.044(2) 0.0043(15) 0.0102(18) 0.0015(15)
C20 0.0391(19) 0.0414(18) 0.039(2) 0.0075(15) 0.0069(16) 0.0053(15)
C21 0.047(2) 0.0412(18) 0.043(2) 0.0060(15) 0.0092(17) 0.0086(16)
C22 0.0397(19) 0.0435(18) 0.043(2) 0.0040(15) 0.0076(17) 0.0059(15)
C23 0.040(2) 0.0470(19) 0.041(2) 0.0101(15) 0.0062(17) 0.0016(16)
C24 0.046(2) 0.0406(18) 0.042(2) 0.0061(15) 0.0073(17) 0.0039(15)
C25 0.0389(19) 0.0471(19) 0.040(2) 0.0045(16) 0.0042(16) 0.0023(16)
C26 0.054(2) 0.058(2) 0.049(2) 0.0102(18) 0.0104(19) 0.0091(18)
C27 0.052(2) 0.069(3) 0.074(3) 0.004(2) 0.020(2) 0.020(2)
C28 0.058(3) 0.073(3) 0.069(3) 0.000(2) 0.025(2) 0.004(2)
C29 0.062(3) 0.069(3) 0.057(3) 0.008(2) 0.020(2) -0.002(2)
C30 0.056(2) 0.054(2) 0.050(2) 0.0105(18) 0.010(2) 0.0059(18)
C31 0.045(2) 0.0404(18) 0.047(2) 0.0094(16) 0.0034(18) 0.0002(15)
C32 0.061(2) 0.051(2) 0.043(2) 0.0024(17) 0.005(2) 0.0025(18)
C33 0.075(3) 0.062(2) 0.051(3) -0.0007(19) 0.007(2) 0.006(2)
C34 0.074(3) 0.070(3) 0.049(3) 0.008(2) 0.000(2) 0.002(2)
C35 0.056(2) 0.078(3) 0.061(3) 0.025(2) -0.005(2) 0.015(2)
C36 0.052(2) 0.064(2) 0.055(3) 0.0112(19) 0.003(2) 0.0107(19)
C37 0.047(2) 0.0443(19) 0.050(2) 0.0090(17) 0.0054(18) 0.0092(16)
C38 0.092(3) 0.047(2) 0.076(3) 0.011(2) 0.025(3) 0.004(2)
C39 0.127(4) 0.044(2) 0.098(4) 0.021(2) 0.019(3) 0.000(2)
C40 0.122(4) 0.048(3) 0.096(4) -0.001(3) 0.011(3) 0.020(3)
C41 0.078(3) 0.053(2) 0.076(3) -0.010(2) 0.009(2) 0.012(2)
C42 0.054(2) 0.051(2) 0.056(3) 0.0012(18) 0.002(2) 0.0013(17)
C43 0.047(2) 0.0449(19) 0.052(2) 0.0017(17) 0.0160(18) 0.0046(16)
C44 0.051(2) 0.068(2) 0.066(3) 0.004(2) 0.012(2) 0.009(2)
C45 0.056(3) 0.082(3) 0.090(4) 0.011(3) 0.027(3) 0.013(2)
C46 0.076(3) 0.077(3) 0.105(4) 0.011(3) 0.051(3) 0.018(2)
C47 0.086(3) 0.090(3) 0.081(3) 0.023(3) 0.045(3) 0.015(3)
C48 0.062(3) 0.060(2) 0.075(3) 0.015(2) 0.021(2) 0.009(2)
C49 0.043(2) 0.0430(19) 0.047(2) 0.0022(16) 0.0059(18) 0.0045(16)
C50 0.048(2) 0.052(2) 0.060(3) 0.0054(18) 0.000(2) -0.0015(18)
C51 0.053(2) 0.067(3) 0.068(3) -0.001(2) -0.006(2) 0.002(2)
C52 0.060(3) 0.068(3) 0.086(3) -0.003(2) -0.006(3) -0.018(2)
C53 0.091(4) 0.063(3) 0.101(4) 0.020(3) -0.010(3) -0.029(3)
C54 0.072(3) 0.058(2) 0.074(3) 0.015(2) -0.010(2) -0.012(2)
C55 0.040(2) 0.0431(18) 0.048(2) 0.0049(16) 0.0074(17) 0.0032(15)
C56 0.068(3) 0.056(2) 0.050(2) 0.0106(18) 0.009(2) 0.020(2)
C57 0.082(3) 0.072(3) 0.067(3) 0.005(2) 0.005(3) 0.038(2)
C58 0.081(3) 0.079(3) 0.077(4) -0.011(2) 0.018(3) 0.029(2)
C59 0.064(3) 0.084(3) 0.050(3) -0.012(2) 0.004(2) 0.015(2)
C60 0.049(2) 0.062(2) 0.053(3) -0.0043(19) 0.0051(19) 0.0096(18)

loop_
_atom_type_symbol
_atom_type_description
_atom_type_scat_dispersion_real
_atom_type_scat_dispersion_imag
_atom_type_scat_source
C C 0.0033 0.0016 'International Tables Vol C Tables 4.2.6.8 and 6.1.1.4'
H H 0.0000 0.0000 'International Tables Vol C Tables 4.2.6.8 and 6.1.1.4'
O O 0.0106 0.0060 'International Tables Vol C Tables 4.2.6.8 and 6.1.1.4'

loop_
_geom_angle_atom_site_label_1
_geom_angle_atom_site_label_2
_geom_angle_atom_site_label_3
_geom_angle
C15 O2 C16 116.5(3)
C17 O4 C18 116.3(3)
C2 C1 C14 119.2(3)
C2 C1 C15 118.6(3)
C14 C1 C15 122.1(3)
C1 C2 C3 121.8(3)
C2 C3 C12 118.8(3)
C2 C3 C4 120.7(3)
C12 C3 C4 120.6(3)
C5 C4 C3 119.7(3)
C5 C4 C19 118.3(3)
C3 C4 C19 122.0(3)
C4 C5 C6 121.1(3)
C4 C5 C24 120.7(3)
C6 C5 C24 118.2(3)
C7 C6 C11 118.4(3)
C7 C6 C5 121.2(3)
C11 C6 C5 120.4(3)
C8 C7 C6 122.3(3)
C7 C8 C9 118.6(3)
C7 C8 C17 118.2(3)
C9 C8 C17 123.1(3)
C10 C9 C8 120.8(3)
C9 C10 C11 121.3(3)
C10 C11 C6 118.5(3)
C10 C11 C12 123.0(3)
C6 C11 C12 118.5(3)
C13 C12 C3 118.1(3)
C13 C12 C11 122.2(3)
C3 C12 C11 119.6(3)
C14 C13 C12 122.4(3)
C13 C14 C1 119.6(3)
O1 C15 O2 122.9(4)
O1 C15 C1 124.1(4)
O2 C15 C1 112.9(4)
O3 C17 O4 123.3(4)
O3 C17 C8 124.1(4)
O4 C17 C8 112.6(3)
C20 C19 C4 117.0(3)
C20 C19 C25 127.0(3)
C4 C19 C25 115.5(3)
C19 C20 C31 126.8(3)
C19 C20 C21 117.7(3)
C31 C20 C21 115.5(3)
C22 C21 C37 125.6(3)
C22 C21 C20 119.0(3)
C37 C21 C20 115.4(3)
C21 C22 C43 125.4(3)
C21 C22 C23 118.4(3)
C43 C22 C23 116.1(3)
C24 C23 C49 124.8(3)
C24 C23 C22 119.0(3)
C49 C23 C22 116.2(3)
C23 C24 C55 123.9(3)
C23 C24 C5 120.4(3)
C55 C24 C5 115.6(3)
C30 C25 C26 118.3(3)
C30 C25 C19 121.9(3)
C26 C25 C19 119.8(3)
C27 C26 C25 121.0(4)
C28 C27 C26 119.4(4)
C29 C28 C27 120.5(4)
C28 C29 C30 120.4(4)
C29 C30 C25 120.4(3)
C36 C31 C32 116.2(3)
C36 C31 C20 120.5(3)
C32 C31 C20 123.2(3)
C33 C32 C31 121.8(4)
C32 C33 C34 120.5(4)
C35 C34 C33 119.6(4)
C34 C35 C36 120.2(4)
C31 C36 C35 121.6(4)
C42 C37 C38 116.4(3)
C42 C37 C21 121.7(3)
C38 C37 C21 121.8(3)
C39 C38 C37 121.7(4)
C40 C39 C38 119.8(4)
C41 C40 C39 119.8(4)
C40 C41 C42 120.4(4)
C41 C42 C37 121.9(4)
C44 C43 C48 118.4(4)
C44 C43 C22 121.8(3)
C48 C43 C22 119.8(3)
C45 C44 C43 122.0(4)
C44 C45 C46 119.0(4)
C45 C46 C47 121.4(4)
C46 C47 C48 119.8(4)
C43 C48 C47 119.4(4)
C54 C49 C50 117.3(3)
C54 C49 C23 120.4(3)
C50 C49 C23 122.1(3)
C51 C50 C49 121.5(4)
C52 C51 C50 120.5(4)
C51 C52 C53 119.1(4)
C52 C53 C54 120.5(4)
C53 C54 C49 121.1(4)
C56 C55 C60 117.7(3)
C56 C55 C24 123.9(3)
C60 C55 C24 117.8(3)
C57 C56 C55 121.4(4)
C56 C57 C58 119.8(4)
C59 C58 C57 119.1(4)
C60 C59 C58 120.1(4)
C59 C60 C55 121.9(4)

loop_
_geom_bond_atom_site_label_1
_geom_bond_atom_site_label_2
_geom_bond_distance
O1 C15 1.197(4)
O2 C15 1.331(4)
O2 C16 1.444(5)
O3 C17 1.199(4)
O4 C17 1.327(4)
O4 C18 1.445(4)
C1 C2 1.372(4)
C1 C14 1.407(5)
C1 C15 1.482(5)
C2 C3 1.406(4)
C3 C12 1.411(4)
C3 C4 1.452(4)
C4 C5 1.364(4)
C4 C19 1.484(5)
C5 C6 1.449(4)
C5 C24 1.507(4)
C6 C7 1.408(4)
C6 C11 1.414(4)
C7 C8 1.372(4)
C8 C9 1.396(5)
C8 C17 1.482(5)
C9 C10 1.369(5)
C10 C11 1.406(5)
C11 C12 1.460(4)
C12 C13 1.402(4)
C13 C14 1.361(5)
C19 C20 1.354(4)
C19 C25 1.491(5)
C20 C31 1.489(5)
C20 C21 1.510(4)
C21 C22 1.354(4)
C21 C37 1.495(4)
C22 C43 1.486(5)
C22 C23 1.506(4)
C23 C24 1.342(4)
C23 C49 1.480(4)
C24 C55 1.500(4)
C25 C30 1.378(5)
C25 C26 1.395(4)
C26 C27 1.375(5)
C27 C28 1.370(5)
C28 C29 1.363(5)
C29 C30 1.378(5)
C31 C36 1.394(5)
C31 C32 1.399(5)
C32 C33 1.374(5)
C33 C34 1.377(5)
C34 C35 1.359(5)
C35 C36 1.396(5)
C37 C42 1.385(5)
C37 C38 1.387(5)
C38 C39 1.383(5)
C39 C40 1.372(6)
C40 C41 1.353(6)
C41 C42 1.377(5)
C43 C44 1.378(5)
C43 C48 1.389(5)
C44 C45 1.358(5)
C45 C46 1.358(6)
C46 C47 1.360(6)
C47 C48 1.391(5)
C49 C54 1.378(5)
C49 C50 1.378(5)
C50 C51 1.375(5)
C51 C52 1.357(5)
C52 C53 1.371(6)
C53 C54 1.378(5)
C55 C56 1.378(5)
C55 C60 1.379(5)
C56 C57 1.377(5)
C57 C58 1.391(6)
C58 C59 1.375(5)
C59 C60 1.368(5)
